data_7246887
loop_
_publ_author_name
'Tella, Adedibu C.'
'Owalude, Samson O.'
'Ameen, Olanrewaju A.'
'Clayton, Hadley S.'
'Yusuph, Quadrat'
'Dembaremba, Tendai O.'
'Hosten, Eric C.'
'Ogunlaja, Adeniyi S.'

_publ_section_title
;
 Synthesis, crystal structures and DFT studies of Co(ii) and Zn(ii)
 coordination polymers of terephthalate and
 4,4&#x2032;-trimethylenedipyridyl ligands for removal of dibenzothiophene
 from a model fuel oil
;
_journal_issue 28
_journal_name_full CrystEngComm
_journal_page_first 3998
_journal_page_last 4010
_journal_paper_doi 10.1039/D3CE00236E
_journal_volume 25
_journal_year 2023
_chemical_formula_moiety 'C26 H28 Cl2 Co N4'
_chemical_formula_sum 'C26 H28 Cl2 Co N4'
_chemical_formula_weight 526.35
_space_group_crystal_system tetragonal
_space_group_IT_number 88
_space_group_name_Hall '-I 4ad'
_space_group_name_H-M_alt 'I 41/a :2'
_atom_sites_solution_hydrogens geom
_atom_sites_solution_primary dual
_atom_sites_solution_secondary difmap
_audit_creation_method SHELXL-2018/3
_audit_update_record
;
2023-02-28 deposited with the CCDC.	2023-06-06 downloaded from the CCDC.
;
_cell_angle_alpha 90
_cell_angle_beta 90
_cell_angle_gamma 90
_cell_formula_units_Z 16
_cell_length_a 17.0985(6)
_cell_length_b 17.0985(6)
_cell_length_c 42.1074(17)
_cell_measurement_reflns_used 9981
_cell_measurement_temperature 200(2)
_cell_measurement_theta_max 28.23
_cell_measurement_theta_min 2.70
_cell_volume 12310.5(8)
_computing_cell_refinement 'APEX2 v2011.4-1 (Bruker AXS)'
_computing_data_collection 'Bruker Instrument Service v2011.4.0.0'
_computing_data_reduction 'SAINT V7.68A (Bruker AXS, 2009)'
_computing_molecular_graphics 'Ortep-3 for Windows (Farrugia, 2012)'
_computing_publication_material 'PLATON (Spek, 2009) and MERCURY (Macrae, 2008)'
_computing_structure_refinement 'SHELXL-2018/3 (Sheldrick, 2015) and ShelXle (H\"ubschle, 2011)'
_computing_structure_solution 'SHELXT-2018/2 (Sheldrick, 2015)'
_diffrn_ambient_temperature 200(2)
_diffrn_detector_area_resol_mean 8.3333
_diffrn_measured_fraction_theta_full 0.999
_diffrn_measured_fraction_theta_max 0.999
_diffrn_measurement_device_type 'Bruker APEX-II CCD'
_diffrn_measurement_method '\f and \w scans'
_diffrn_radiation_monochromator graphite
_diffrn_radiation_source 'sealed tube'
_diffrn_radiation_type MoK\a
_diffrn_radiation_wavelength 0.71073
_diffrn_reflns_av_R_equivalents 0.0327
_diffrn_reflns_av_unetI/netI 0.0195
_diffrn_reflns_Laue_measured_fraction_full 0.999
_diffrn_reflns_Laue_measured_fraction_max 0.999
_diffrn_reflns_limit_h_max 22
_diffrn_reflns_limit_h_min -22
_diffrn_reflns_limit_k_max 22
_diffrn_reflns_limit_k_min -16
_diffrn_reflns_limit_l_max 56
_diffrn_reflns_limit_l_min -56
_diffrn_reflns_number 72148
_diffrn_reflns_point_group_measured_fraction_full 0.999
_diffrn_reflns_point_group_measured_fraction_max 0.999
_diffrn_reflns_theta_full 25.242
_diffrn_reflns_theta_max 28.355
_diffrn_reflns_theta_min 0.967
_exptl_absorpt_coefficient_mu 0.749
_exptl_absorpt_correction_T_max 1.0000
_exptl_absorpt_correction_T_min 0.9273
_exptl_absorpt_correction_type numerical
_exptl_absorpt_process_details 'SADABS V2008/1 (Bruker AXS)'
_exptl_crystal_colour pink
_exptl_crystal_density_diffrn 1.136
_exptl_crystal_density_method 'not measured'
_exptl_crystal_description block
_exptl_crystal_F_000 4368
_exptl_crystal_size_max 0.471
_exptl_crystal_size_mid 0.377
_exptl_crystal_size_min 0.186
_refine_diff_density_max 0.623
_refine_diff_density_min -2.491
_refine_diff_density_rms 0.111
_refine_ls_extinction_method none
_refine_ls_goodness_of_fit_ref 1.061
_refine_ls_hydrogen_treatment constr
_refine_ls_matrix_type full
_refine_ls_number_parameters 300
_refine_ls_number_reflns 7698
_refine_ls_number_restraints 0
_refine_ls_restrained_S_all 1.061
_refine_ls_R_factor_all 0.0979
_refine_ls_R_factor_gt 0.0725
_refine_ls_shift/su_max 0.001
_refine_ls_shift/su_mean 0.000
_refine_ls_structure_factor_coef Fsqd
_refine_ls_weighting_details 'w=1/[\s^2^(Fo^2^)+(0.1119P)^2^+71.6951P] where P=(Fo^2^+2Fc^2^)/3'
_refine_ls_weighting_scheme calc
_refine_ls_wR_factor_gt 0.2139
_refine_ls_wR_factor_ref 0.2397
_reflns_Friedel_coverage 0.000
_reflns_number_gt 5595
_reflns_number_total 7698
_reflns_threshold_expression 'I > 2\s(I)'
_cod_data_source_file d3ce00236e1.cif
_cod_data_source_block ia217_sq
_cod_depositor_comments 'Adding full bibliography for 7246887--7246888.cif.'
_cod_original_cell_volume 12310.5(10)
_cod_original_sg_symbol_H-M 'I 41/a'
_cod_database_code 7246887
_shelx_shelxl_version_number 2018/3
_shelx_space_group_comment
;
The symmetry employed for this shelxl refinement is uniquely defined
by the following loop, which should always be used as a source of
symmetry information in preference to the above space-group names.
They are only intended as comments.
;
_shelx_estimated_absorpt_t_min 0.719
_shelx_estimated_absorpt_t_max 0.873

loop_
_space_group_symop_operation_xyz
'x, y, z'
'-x+1/2, -y, z+1/2'
'-y+3/4, x+1/4, z+1/4'
'y+3/4, -x+3/4, z+3/4'
'x+1/2, y+1/2, z+1/2'
'-x+1, -y+1/2, z+1'
'-y+5/4, x+3/4, z+3/4'
'y+5/4, -x+5/4, z+5/4'
'-x, -y, -z'
'x-1/2, y, -z-1/2'
'y-3/4, -x-1/4, -z-1/4'
'-y-3/4, x-3/4, -z-3/4'
'-x+1/2, -y+1/2, -z+1/2'
'x, y+1/2, -z'
'y-1/4, -x+1/4, -z+1/4'
'-y-1/4, x-1/4, -z-1/4'

loop_
_atom_site_label
_atom_site_type_symbol
_atom_site_fract_x
_atom_site_fract_y
_atom_site_fract_z
_atom_site_U_iso_or_equiv
_atom_site_adp_type
_atom_site_occupancy
_atom_site_site_symmetry_order
_atom_site_calc_flag
_atom_site_refinement_flags_posn
_atom_site_refinement_flags_adp
_atom_site_refinement_flags_occupancy
_atom_site_disorder_assembly
_atom_site_disorder_group
Co1 Co 0.500000 0.750000 0.53050(2) 0.02002(18) Uani 1 2 d S T P . .
Co2 Co 0.000000 0.750000 0.58957(2) 0.0412(3) Uani 1 2 d S T P . .
Cl1 Cl 0.39942(9) 0.64878(8) 0.53013(3) 0.0280(2) Uani 1 1 d . . . . .
Cl2 Cl 0.10006(9) 0.85355(12) 0.58938(4) 0.0522(4) Uani 1 1 d . . . . .
N11 N 0.5630(3) 0.6833(2) 0.49482(9) 0.0248(8) Uani 1 1 d . . . . .
N12 N 0.5631(2) 0.3155(2) 0.31638(8) 0.0211(8) Uani 1 1 d . . . . .
N21 N 0.0652(3) 0.6870(4) 0.55362(11) 0.0485(13) Uani 1 1 d . . . . .
N22 N 0.4343(3) 0.6868(3) 0.37522(10) 0.0397(11) Uani 1 1 d . . . . .
C11 C 0.6971(4) 0.5505(4) 0.42728(12) 0.0347(12) Uani 1 1 d . . . . .
H11A H 0.733996 0.516327 0.438953 0.042 Uiso 1 1 calc R U . . .
H11B H 0.728342 0.586587 0.413972 0.042 Uiso 1 1 calc R U . . .
C12 C 0.6462(2) 0.5002(4) 0.40585(12) 0.0267(8) Uani 1 1 d . . . . .
H12A H 0.612696 0.534286 0.392576 0.032 Uiso 1 1 calc R U . . .
H12B H 0.611598 0.466999 0.419053 0.032 Uiso 1 1 calc R U . . .
C13 C 0.6964(3) 0.4480(4) 0.38431(11) 0.0326(11) Uani 1 1 d . . . . .
H13A H 0.733743 0.481241 0.372477 0.039 Uiso 1 1 calc R U . . .
H13B H 0.727150 0.411714 0.397736 0.039 Uiso 1 1 calc R U . . .
C21 C 0.2024(4) 0.5506(5) 0.48752(14) 0.0517(16) Uani 1 1 d . . . . .
H21A H 0.167512 0.516799 0.474705 0.062 Uiso 1 1 calc R U . . .
H21B H 0.238372 0.516275 0.499557 0.062 Uiso 1 1 calc R U . . .
C22 C 0.2502(4) 0.6033(4) 0.46519(13) 0.0435(14) Uani 1 1 d . . . . .
H22A H 0.214545 0.634260 0.451614 0.052 Uiso 1 1 calc R U . . .
H22B H 0.282351 0.640041 0.477839 0.052 Uiso 1 1 calc R U . . .
C23 C 0.3028(5) 0.5532(4) 0.44461(14) 0.0495(15) Uani 1 1 d . . . . .
H23A H 0.339523 0.524009 0.458403 0.059 Uiso 1 1 calc R U . . .
H23B H 0.270348 0.514434 0.433124 0.059 Uiso 1 1 calc R U . . .
C111 C 0.6506(3) 0.5974(3) 0.45076(10) 0.0274(10) Uani 1 1 d . . . . .
C112 C 0.6108(3) 0.5621(3) 0.47542(11) 0.0278(11) Uani 1 1 d . . . . .
H112 H 0.612718 0.506918 0.477751 0.033 Uiso 1 1 calc R U . . .
C113 C 0.5683(3) 0.6060(3) 0.49665(11) 0.0270(10) Uani 1 1 d . . . . .
H113 H 0.541648 0.579923 0.513354 0.032 Uiso 1 1 calc R U . . .
C114 C 0.6010(4) 0.7189(3) 0.47086(11) 0.0287(11) Uani 1 1 d . . . . .
H114 H 0.597674 0.774187 0.469151 0.034 Uiso 1 1 calc R U . . .
C115 C 0.6448(4) 0.6785(3) 0.44859(12) 0.0340(13) Uani 1 1 d . . . . .
H115 H 0.670668 0.705804 0.431985 0.041 Uiso 1 1 calc R U . . .
C121 C 0.6493(3) 0.4011(3) 0.36100(10) 0.0257(10) Uani 1 1 d . . . . .
C122 C 0.6447(3) 0.3211(3) 0.36219(11) 0.0268(10) Uani 1 1 d . . . . .
H122 H 0.671094 0.292953 0.378422 0.032 Uiso 1 1 calc R U . . .
C123 C 0.6012(3) 0.2816(3) 0.33960(12) 0.0281(11) Uani 1 1 d . . . . .
H123 H 0.598879 0.226167 0.340996 0.034 Uiso 1 1 calc R U . . .
C124 C 0.5670(3) 0.3940(3) 0.31503(12) 0.0274(11) Uani 1 1 d . . . . .
H124 H 0.539832 0.419811 0.298387 0.033 Uiso 1 1 calc R U . . .
C125 C 0.6082(3) 0.4392(3) 0.33641(12) 0.0302(11) Uani 1 1 d . . . . .
H125 H 0.608911 0.494530 0.334614 0.036 Uiso 1 1 calc R U . . .
C211 C 0.1535(4) 0.5979(4) 0.51067(14) 0.0482(15) Uani 1 1 d . . . . .
C212 C 0.0736(4) 0.6051(5) 0.50797(16) 0.061(2) Uani 1 1 d . . . . .
H212 H 0.046720 0.580341 0.490973 0.073 Uiso 1 1 calc R U . . .
C213 C 0.0325(4) 0.6486(6) 0.53009(14) 0.059(2) Uani 1 1 d . . . . .
H213 H -0.022805 0.650844 0.528142 0.071 Uiso 1 1 calc R U . . .
C214 C 0.1448(4) 0.6823(5) 0.55580(15) 0.0515(17) Uani 1 1 d . . . . .
H214 H 0.170301 0.710448 0.572264 0.062 Uiso 1 1 calc R U . . .
C215 C 0.1895(4) 0.6389(5) 0.53541(16) 0.0556(19) Uani 1 1 d . . . . .
H215 H 0.244644 0.636611 0.538043 0.067 Uiso 1 1 calc R U . . .
C221 C 0.3492(4) 0.6002(3) 0.42075(12) 0.0371(12) Uani 1 1 d . . . . .
C222 C 0.3134(4) 0.6411(4) 0.39588(13) 0.0412(13) Uani 1 1 d . . . . .
H222 H 0.258047 0.640307 0.394134 0.049 Uiso 1 1 calc R U . . .
C223 C 0.3551(4) 0.6811(4) 0.37453(13) 0.0436(15) Uani 1 1 d . . . . .
H223 H 0.327766 0.706937 0.357932 0.052 Uiso 1 1 calc R U . . .
C224 C 0.4705(4) 0.6484(4) 0.39937(12) 0.0399(13) Uani 1 1 d . . . . .
H224 H 0.525910 0.650862 0.400814 0.048 Uiso 1 1 calc R U . . .
C225 C 0.4300(4) 0.6061(4) 0.42184(14) 0.0458(15) Uani 1 1 d . . . . .
H225 H 0.457923 0.580528 0.438347 0.055 Uiso 1 1 calc R U . . .

loop_
_atom_site_aniso_label
_atom_site_aniso_U_11
_atom_site_aniso_U_22
_atom_site_aniso_U_33
_atom_site_aniso_U_23
_atom_site_aniso_U_13
_atom_site_aniso_U_12
Co1 0.0245(5) 0.0164(4) 0.0191(3) 0.000 0.000 0.0012(3)
Co2 0.0274(5) 0.0675(8) 0.0286(5) 0.000 0.000 0.0059(5)
Cl1 0.0293(7) 0.0211(6) 0.0334(5) 0.0018(4) -0.0033(5) -0.0031(3)
Cl2 0.0299(7) 0.0756(12) 0.0511(8) 0.0081(8) -0.0014(6) 0.0004(7)
N11 0.037(2) 0.018(2) 0.0201(17) 0.0007(15) 0.0031(17) 0.0030(17)
N12 0.019(2) 0.022(2) 0.0219(17) -0.0002(15) 0.0017(15) -0.0035(15)
N21 0.034(3) 0.083(4) 0.029(2) -0.001(3) -0.001(2) 0.004(3)
N22 0.059(3) 0.034(3) 0.026(2) 0.0007(18) -0.004(2) 0.001(2)
C11 0.030(3) 0.036(3) 0.038(3) -0.014(2) 0.003(2) -0.004(2)
C12 0.029(2) 0.030(2) 0.0210(18) -0.0049(15) 0.001(2) 0.003(3)
C13 0.026(3) 0.041(3) 0.031(2) -0.021(2) -0.004(2) 0.003(2)
C21 0.050(4) 0.063(4) 0.043(3) -0.001(3) 0.016(3) 0.006(3)
C22 0.047(4) 0.048(4) 0.035(3) -0.007(3) 0.005(3) -0.001(3)
C23 0.061(4) 0.047(4) 0.041(3) 0.002(3) 0.019(3) 0.004(3)
C111 0.030(3) 0.030(3) 0.023(2) -0.005(2) 0.000(2) -0.001(2)
C112 0.036(3) 0.021(2) 0.027(2) -0.0011(19) 0.002(2) 0.002(2)
C113 0.038(3) 0.018(2) 0.025(2) 0.0025(19) 0.006(2) 0.002(2)
C114 0.042(3) 0.021(2) 0.023(2) -0.0001(18) 0.005(2) 0.000(2)
C115 0.049(4) 0.030(3) 0.022(2) -0.006(2) 0.005(2) -0.003(3)
C121 0.023(2) 0.032(3) 0.0220(19) -0.009(2) 0.0004(19) 0.001(2)
C122 0.029(3) 0.028(3) 0.023(2) -0.0010(19) -0.007(2) 0.005(2)
C123 0.033(3) 0.022(2) 0.029(2) -0.0017(19) -0.001(2) -0.003(2)
C124 0.028(3) 0.025(3) 0.030(2) -0.001(2) -0.004(2) -0.002(2)
C125 0.032(3) 0.026(3) 0.033(2) -0.006(2) -0.001(2) -0.001(2)
C211 0.042(3) 0.067(4) 0.035(3) -0.001(3) 0.011(3) 0.008(3)
C212 0.047(4) 0.096(6) 0.039(3) -0.013(4) -0.008(3) 0.001(4)
C213 0.031(3) 0.107(7) 0.040(3) -0.008(3) -0.003(2) 0.010(4)
C214 0.035(3) 0.081(5) 0.039(3) -0.004(3) -0.002(3) -0.002(3)
C215 0.033(3) 0.088(6) 0.046(3) -0.002(4) 0.007(3) 0.002(4)
C221 0.050(3) 0.032(3) 0.030(2) -0.005(2) 0.007(2) 0.005(2)
C222 0.045(3) 0.042(3) 0.037(3) -0.004(2) -0.003(2) 0.004(3)
C223 0.064(4) 0.032(3) 0.035(3) 0.001(2) -0.013(3) 0.003(3)
C224 0.049(3) 0.043(3) 0.028(2) -0.003(2) -0.006(2) 0.002(3)
C225 0.063(4) 0.045(3) 0.030(3) 0.001(3) -0.001(3) 0.006(3)

loop_
_atom_type_symbol
_atom_type_description
_atom_type_scat_dispersion_real
_atom_type_scat_dispersion_imag
_atom_type_scat_source
C C 0.0033 0.0016 'International Tables Vol C Tables 4.2.6.8 and 6.1.1.4'
H H 0.0000 0.0000 'International Tables Vol C Tables 4.2.6.8 and 6.1.1.4'
N N 0.0061 0.0033 'International Tables Vol C Tables 4.2.6.8 and 6.1.1.4'
Co Co 0.3494 0.9721 'International Tables Vol C Tables 4.2.6.8 and 6.1.1.4'
Cl Cl 0.1484 0.1585 'International Tables Vol C Tables 4.2.6.8 and 6.1.1.4'

loop_
_geom_angle_atom_site_label_1
_geom_angle_atom_site_label_2
_geom_angle_atom_site_label_3
_geom_angle
_geom_angle_site_symmetry_1
_geom_angle_site_symmetry_3
_geom_angle_publ_flag
N12 Co1 N12 91.63(19) 8_454 3 ?
N12 Co1 N11 87.97(12) 8_454 . ?
N12 Co1 N11 177.98(13) 3 . ?
N12 Co1 N11 177.98(13) 8_454 6_564 ?
N12 Co1 N11 87.97(12) 3 6_564 ?
N11 Co1 N11 92.5(2) . 6_564 ?
N12 Co1 Cl1 90.91(12) 8_454 . ?
N12 Co1 Cl1 89.59(12) 3 . ?
N11 Co1 Cl1 88.43(13) . . ?
N11 Co1 Cl1 91.07(13) 6_564 . ?
N12 Co1 Cl1 89.59(12) 8_454 6_564 ?
N12 Co1 Cl1 90.91(12) 3 6_564 ?
N11 Co1 Cl1 91.07(13) . 6_564 ?
N11 Co1 Cl1 88.43(13) 6_564 6_564 ?
Cl1 Co1 Cl1 179.28(8) . 6_564 ?
N22 Co2 N22 92.1(3) 8_354 3 ?
N22 Co2 N21 88.28(18) 8_354 6_464 ?
N22 Co2 N21 178.4(2) 3 6_464 ?
N22 Co2 N21 178.4(2) 8_354 . ?
N22 Co2 N21 88.28(18) 3 . ?
N21 Co2 N21 91.3(3) 6_464 . ?
N22 Co2 Cl2 88.62(16) 8_354 . ?
N22 Co2 Cl2 91.65(16) 3 . ?
N21 Co2 Cl2 89.89(17) 6_464 . ?
N21 Co2 Cl2 89.85(17) . . ?
N22 Co2 Cl2 91.65(16) 8_354 6_464 ?
N22 Co2 Cl2 88.62(16) 3 6_464 ?
N21 Co2 Cl2 89.85(17) 6_464 6_464 ?
N21 Co2 Cl2 89.89(17) . 6_464 ?
Cl2 Co2 Cl2 179.62(9) . 6_464 ?
C113 N11 C114 117.4(4) . . ?
C113 N11 Co1 121.1(3) . . ?
C114 N11 Co1 121.4(3) . . ?
C123 N12 C124 116.6(4) . . ?
C123 N12 Co1 122.6(3) . 7_544 ?
C124 N12 Co1 120.7(3) . 7_544 ?
C213 N21 C214 116.4(6) . . ?
C213 N21 Co2 123.8(4) . . ?
C214 N21 Co2 119.7(4) . . ?
C223 N22 C224 115.8(5) . . ?
C223 N22 Co2 122.6(4) . 7_554 ?
C224 N22 Co2 121.6(4) . 7_554 ?
C111 C11 C12 112.9(5) . . ?
C111 C11 H11A 109.0 . . ?
C12 C11 H11A 109.0 . . ?
C111 C11 H11B 109.0 . . ?
C12 C11 H11B 109.0 . . ?
H11A C11 H11B 107.8 . . ?
C11 C12 C13 111.0(3) . . ?
C11 C12 H12A 109.4 . . ?
C13 C12 H12A 109.4 . . ?
C11 C12 H12B 109.4 . . ?
C13 C12 H12B 109.4 . . ?
H12A C12 H12B 108.0 . . ?
C121 C13 C12 113.4(5) . . ?
C121 C13 H13A 108.9 . . ?
C12 C13 H13A 108.9 . . ?
C121 C13 H13B 108.9 . . ?
C12 C13 H13B 108.9 . . ?
H13A C13 H13B 107.7 . . ?
C211 C21 C22 111.9(6) . . ?
C211 C21 H21A 109.2 . . ?
C22 C21 H21A 109.2 . . ?
C211 C21 H21B 109.2 . . ?
C22 C21 H21B 109.2 . . ?
H21A C21 H21B 107.9 . . ?
C23 C22 C21 109.5(5) . . ?
C23 C22 H22A 109.8 . . ?
C21 C22 H22A 109.8 . . ?
C23 C22 H22B 109.8 . . ?
C21 C22 H22B 109.8 . . ?
H22A C22 H22B 108.2 . . ?
C221 C23 C22 113.0(5) . . ?
C221 C23 H23A 109.0 . . ?
C22 C23 H23A 109.0 . . ?
C221 C23 H23B 109.0 . . ?
C22 C23 H23B 109.0 . . ?
H23A C23 H23B 107.8 . . ?
C112 C111 C115 116.7(5) . . ?
C112 C111 C11 121.6(5) . . ?
C115 C111 C11 121.7(5) . . ?
C113 C112 C111 120.8(5) . . ?
C113 C112 H112 119.6 . . ?
C111 C112 H112 119.6 . . ?
N11 C113 C112 122.9(5) . . ?
N11 C113 H113 118.6 . . ?
C112 C113 H113 118.6 . . ?
N11 C114 C115 122.9(5) . . ?
N11 C114 H114 118.6 . . ?
C115 C114 H114 118.6 . . ?
C114 C115 C111 119.4(5) . . ?
C114 C115 H115 120.3 . . ?
C111 C115 H115 120.3 . . ?
C122 C121 C125 117.3(4) . . ?
C122 C121 C13 122.7(5) . . ?
C125 C121 C13 120.0(5) . . ?
C121 C122 C123 119.5(5) . . ?
C121 C122 H122 120.2 . . ?
C123 C122 H122 120.2 . . ?
N12 C123 C122 124.3(5) . . ?
N12 C123 H123 117.8 . . ?
C122 C123 H123 117.8 . . ?
N12 C124 C125 123.8(5) . . ?
N12 C124 H124 118.1 . . ?
C125 C124 H124 118.1 . . ?
C124 C125 C121 118.3(5) . . ?
C124 C125 H125 120.8 . . ?
C121 C125 H125 120.8 . . ?
C212 C211 C215 117.0(6) . . ?
C212 C211 C21 122.8(7) . . ?
C215 C211 C21 120.2(6) . . ?
C211 C212 C213 119.8(6) . . ?
C211 C212 H212 120.1 . . ?
C213 C212 H212 120.1 . . ?
N21 C213 C212 124.1(6) . . ?
N21 C213 H213 118.0 . . ?
C212 C213 H213 118.0 . . ?
N21 C214 C215 123.1(6) . . ?
N21 C214 H214 118.4 . . ?
C215 C214 H214 118.4 . . ?
C214 C215 C211 119.5(6) . . ?
C214 C215 H215 120.2 . . ?
C211 C215 H215 120.2 . . ?
C225 C221 C222 115.1(5) . . ?
C225 C221 C23 122.6(6) . . ?
C222 C221 C23 122.3(6) . . ?
C223 C222 C221 121.8(6) . . ?
C223 C222 H222 119.1 . . ?
C221 C222 H222 119.1 . . ?
C222 C223 N22 123.7(6) . . ?
C222 C223 H223 118.2 . . ?
N22 C223 H223 118.2 . . ?
N22 C224 C225 122.6(6) . . ?
N22 C224 H224 118.7 . . ?
C225 C224 H224 118.7 . . ?
C224 C225 C221 121.1(6) . . ?
C224 C225 H225 119.4 . . ?
C221 C225 H225 119.4 . . ?

loop_
_geom_bond_atom_site_label_1
_geom_bond_atom_site_label_2
_geom_bond_distance
_geom_bond_site_symmetry_2
_geom_bond_publ_flag
Co1 N12 2.168(4) 8_454 ?
Co1 N12 2.168(4) 3 ?
Co1 N11 2.172(4) . ?
Co1 N11 2.172(4) 6_564 ?
Co1 Cl1 2.4399(9) . ?
Co1 Cl1 2.4400(9) 6_564 ?
Co2 N22 2.163(5) 8_354 ?
Co2 N22 2.163(5) 3 ?
Co2 N21 2.167(5) 6_464 ?
Co2 N21 2.167(5) . ?
Co2 Cl2 2.4621(18) . ?
Co2 Cl2 2.4622(18) 6_464 ?
N11 C113 1.326(6) . ?
N11 C114 1.346(6) . ?
N12 C123 1.311(6) . ?
N12 C124 1.344(6) . ?
N21 C213 1.314(9) . ?
N21 C214 1.366(8) . ?
N22 C223 1.359(9) . ?
N22 C224 1.360(7) . ?
C11 C111 1.501(7) . ?
C11 C12 1.521(7) . ?
C11 H11A 0.9900 . ?
C11 H11B 0.9900 . ?
C12 C13 1.535(7) . ?
C12 H12A 0.9900 . ?
C12 H12B 0.9900 . ?
C13 C121 1.502(6) . ?
C13 H13A 0.9900 . ?
C13 H13B 0.9900 . ?
C21 C211 1.518(8) . ?
C21 C22 1.538(9) . ?
C21 H21A 0.9900 . ?
C21 H21B 0.9900 . ?
C22 C23 1.514(9) . ?
C22 H22A 0.9900 . ?
C22 H22B 0.9900 . ?
C23 C221 1.512(8) . ?
C23 H23A 0.9900 . ?
C23 H23B 0.9900 . ?
C111 C112 1.380(7) . ?
C111 C115 1.393(7) . ?
C112 C113 1.374(7) . ?
C112 H112 0.9500 . ?
C113 H113 0.9500 . ?
C114 C115 1.385(7) . ?
C114 H114 0.9500 . ?
C115 H115 0.9500 . ?
C121 C122 1.371(7) . ?
C121 C125 1.410(8) . ?
C122 C123 1.383(7) . ?
C122 H122 0.9500 . ?
C123 H123 0.9500 . ?
C124 C125 1.380(7) . ?
C124 H124 0.9500 . ?
C125 H125 0.9500 . ?
C211 C212 1.377(9) . ?
C211 C215 1.399(10) . ?
C212 C213 1.383(10) . ?
C212 H212 0.9500 . ?
C213 H213 0.9500 . ?
C214 C215 1.368(10) . ?
C214 H214 0.9500 . ?
C215 H215 0.9500 . ?
C221 C225 1.387(9) . ?
C221 C222 1.399(8) . ?
C222 C223 1.335(9) . ?
C222 H222 0.9500 . ?
C223 H223 0.9500 . ?
C224 C225 1.378(9) . ?
C224 H224 0.9500 . ?
C225 H225 0.9500 . ?

loop_
_geom_hbond_atom_site_label_D
_geom_hbond_atom_site_label_H
_geom_hbond_atom_site_label_A
_geom_hbond_distance_DH
_geom_hbond_distance_HA
_geom_hbond_distance_DA
_geom_hbond_angle_DHA
_geom_hbond_site_symmetry_A
_geom_hbond_publ_flag
C112 H112 Cl1 0.95 2.69 3.618(5) 166 9_666 yes
C113 H113 Cl1 0.95 2.79 3.296(5) 114 . yes
C124 H124 Cl1 0.95 2.79 3.314(5) 115 4_454 yes
C125 H125 Cl2 0.95 2.67 3.607(6) 171 4_454 yes
C214 H214 Cl2 0.95 2.82 3.341(8) 116 . yes
C215 H215 Cl1 0.95 2.68 3.600(7) 165 . yes
C223 H223 Cl2 0.95 2.82 3.323(6) 114 7_554 yes

loop_
_geom_torsion_atom_site_label_1
_geom_torsion_atom_site_label_2
_geom_torsion_atom_site_label_3
_geom_torsion_atom_site_label_4
_geom_torsion
_geom_torsion_site_symmetry_1
_geom_torsion_site_symmetry_2
_geom_torsion_site_symmetry_3
_geom_torsion_site_symmetry_4
_geom_torsion_publ_flag
C111 C11 C12 C13 -175.0(4) . . . . ?
C11 C12 C13 C121 -175.9(4) . . . . ?
C211 C21 C22 C23 175.2(6) . . . . ?
C21 C22 C23 C221 177.2(6) . . . . ?
C12 C11 C111 C112 68.5(7) . . . . ?
C12 C11 C111 C115 -110.8(7) . . . . ?
C115 C111 C112 C113 -0.5(8) . . . . ?
C11 C111 C112 C113 -179.8(5) . . . . ?
C114 N11 C113 C112 0.3(8) . . . . ?
Co1 N11 C113 C112 -176.8(4) . . . . ?
C111 C112 C113 N11 0.1(9) . . . . ?
C113 N11 C114 C115 -0.2(9) . . . . ?
Co1 N11 C114 C115 176.8(4) . . . . ?
N11 C114 C115 C111 -0.2(9) . . . . ?
C112 C111 C115 C114 0.5(9) . . . . ?
C11 C111 C115 C114 179.9(5) . . . . ?
C12 C13 C121 C122 -113.8(6) . . . . ?
C12 C13 C121 C125 66.9(6) . . . . ?
C125 C121 C122 C123 0.4(8) . . . . ?
C13 C121 C122 C123 -178.9(5) . . . . ?
C124 N12 C123 C122 -0.3(8) . . . . ?
Co1 N12 C123 C122 177.3(4) 7_544 . . . ?
C121 C122 C123 N12 0.1(9) . . . . ?
C123 N12 C124 C125 -0.1(8) . . . . ?
Co1 N12 C124 C125 -177.7(4) 7_544 . . . ?
N12 C124 C125 C121 0.6(8) . . . . ?
C122 C121 C125 C124 -0.7(8) . . . . ?
C13 C121 C125 C124 178.6(5) . . . . ?
C22 C21 C211 C212 106.6(9) . . . . ?
C22 C21 C211 C215 -71.0(9) . . . . ?
C215 C211 C212 C213 -2.9(12) . . . . ?
C21 C211 C212 C213 179.4(7) . . . . ?
C214 N21 C213 C212 -0.3(13) . . . . ?
Co2 N21 C213 C212 -176.7(7) . . . . ?
C211 C212 C213 N21 2.5(14) . . . . ?
C213 N21 C214 C215 -1.5(12) . . . . ?
Co2 N21 C214 C215 175.0(6) . . . . ?
N21 C214 C215 C211 1.0(12) . . . . ?
C212 C211 C215 C214 1.2(12) . . . . ?
C21 C211 C215 C214 179.0(7) . . . . ?
C22 C23 C221 C225 114.5(7) . . . . ?
C22 C23 C221 C222 -65.6(8) . . . . ?
C225 C221 C222 C223 1.4(9) . . . . ?
C23 C221 C222 C223 -178.5(6) . . . . ?
C221 C222 C223 N22 -1.1(10) . . . . ?
C224 N22 C223 C222 0.3(9) . . . . ?
Co2 N22 C223 C222 178.5(5) 7_554 . . . ?
C223 N22 C224 C225 0.0(9) . . . . ?
Co2 N22 C224 C225 -178.2(4) 7_554 . . . ?
N22 C224 C225 C221 0.4(10) . . . . ?
C222 C221 C225 C224 -1.1(9) . . . . ?
C23 C221 C225 C224 178.9(6) . . . . ?
